data_1519893
loop_
_publ_author_name
'Coles, Simon J.'
'Hursthouse, Michael B.'
'Skabara, Peter J.'
'Brechin, Euan'

_publ_section_title
;
 C34H36Mn3N3O19S2
;
_journal_name_full 'Crystal Structure Report Archive'
_journal_page_first 613
_journal_year 2008
_chemical_formula_sum 'C34 H36 Mn3 N3 O19 S2'
_chemical_formula_weight 1019.60
_space_group_IT_number 2
_symmetry_cell_setting triclinic
_symmetry_space_group_name_Hall '-P 1'
_symmetry_space_group_name_H-M 'P -1'
_atom_sites_solution_hydrogens geom
_atom_sites_solution_primary direct
_atom_sites_solution_secondary difmap
_cell_angle_alpha 96.11
_cell_angle_beta 106.87
_cell_angle_gamma 114.86
_cell_formula_units_Z 2
_cell_length_a 12.183
_cell_length_b 12.325
_cell_length_c 16.518
_cell_measurement_reflns_used 81173
_cell_measurement_temperature 120(2)
_cell_measurement_theta_max 27.48
_cell_measurement_theta_min 2.91
_cell_volume 2077.726
_computing_cell_refinement 'DENZO, COLLECT'
_computing_data_reduction 'DENZO, COLLECT'
_computing_molecular_graphics 'PLATON (Spek, 2003)'
_computing_structure_refinement 'SHELXL-97 (Sheldrick, 1997)'
_computing_structure_solution 'Sheldrick, G.M. (2008). Acta Cryst. A64, 112-1'
_diffrn_ambient_temperature 120(2)
_diffrn_detector_area_resol_mean 9.091
_diffrn_measured_fraction_theta_full 0.994
_diffrn_measured_fraction_theta_max 0.994
_diffrn_measurement_device_type 'Bruker-Nonius KappaCCD Area Detector'
_diffrn_measurement_method '\f and \w scans'
_diffrn_radiation_monochromator graphite
_diffrn_radiation_source 'Bruker-Nonius FR591 rotating anode'
_diffrn_radiation_type MoK\a
_diffrn_radiation_wavelength 0.71073
_diffrn_reflns_av_R_equivalents 0.0498
_diffrn_reflns_av_sigmaI/netI 0.0395
_diffrn_reflns_limit_h_max 15
_diffrn_reflns_limit_h_min -15
_diffrn_reflns_limit_k_max 16
_diffrn_reflns_limit_k_min -15
_diffrn_reflns_limit_l_max 21
_diffrn_reflns_limit_l_min -21
_diffrn_reflns_number 48531
_diffrn_reflns_theta_full 27.50
_diffrn_reflns_theta_max 27.50
_diffrn_reflns_theta_min 3.09
_exptl_absorpt_coefficient_mu 1.079
_exptl_absorpt_correction_T_max 0.9381
_exptl_absorpt_correction_T_min 0.8131
_exptl_absorpt_correction_type multi-scan
_exptl_absorpt_process_details 'SADABS V2.10 (Sheldrick, G.M., 2003)'
_exptl_crystal_colour black
_exptl_crystal_density_diffrn 1.630
_exptl_crystal_density_method 'not measured'
_exptl_crystal_description block
_exptl_crystal_F_000 1040
_exptl_crystal_size_max 0.20
_exptl_crystal_size_mid 0.14
_exptl_crystal_size_min 0.06
_refine_diff_density_max 1.435
_refine_diff_density_min -0.771
_refine_diff_density_rms 0.100
_refine_ls_extinction_method none
_refine_ls_goodness_of_fit_ref 1.054
_refine_ls_hydrogen_treatment constr
_refine_ls_matrix_type full
_refine_ls_number_parameters 601
_refine_ls_number_reflns 9473
_refine_ls_number_restraints 21
_refine_ls_restrained_S_all 1.055
_refine_ls_R_factor_all 0.0568
_refine_ls_R_factor_gt 0.0426
_refine_ls_shift/su_max 0.072
_refine_ls_shift/su_mean 0.004
_refine_ls_structure_factor_coef Fsqd
_refine_ls_weighting_details 'calc w=1/[\s^2^(Fo^2^)+(0.0608P)^2^+2.8470P] where P=(Fo^2^+2Fc^2^)/3'
_refine_ls_weighting_scheme calc
_refine_ls_wR_factor_gt 0.1118
_refine_ls_wR_factor_ref 0.1201
_reflns_number_gt 7810
_reflns_number_total 9473
_reflns_threshold_expression >2sigma(I)
_cod_data_source_file eCrystal-613.cif
_cod_data_source_block 2008src0895r
_cod_depositor_comments
;
Citation :
Coles, Simon J. and Hursthouse, Michael B. and Skabara, Peter J. and 
Brechin, Euan (2008) 
University of Southampton, Crystal Structure Report Archive. 
(doi:10.5258/ecrystals/613)

More at:
http://ecrystals.chem.soton.ac.uk/613/

The following automatic conversions were performed:

'_symmetry_cell_setting' value 'Triclinic' changed to 'triclinic'
according to the built-in table from CIF Core dictionary named
'cif_core.dic' version 2.4.1 from 2010-06-29.

Automatic conversion script
Id: cif_fix_values 3392 2015-05-12 13:50:21Z andrius 
;
_cod_original_cell_volume 2077.8
_cod_original_sg_symbol_H-M P-1
_cod_database_code 1519893

loop_
_symmetry_equiv_pos_as_xyz
'x, y, z'
'-x, -y, -z'

loop_
_atom_site_label
_atom_site_type_symbol
_atom_site_fract_x
_atom_site_fract_y
_atom_site_fract_z
_atom_site_U_iso_or_equiv
_atom_site_adp_type
_atom_site_occupancy
_atom_site_symmetry_multiplicity
_atom_site_calc_flag
_atom_site_refinement_flags
_atom_site_disorder_assembly
_atom_site_disorder_group
C1 C 0.4169(3) 0.9169(3) 0.31059(18) 0.0216(6) Uani 1 1 d . . .
C2 C 0.4787(3) 1.0465(3) 0.32232(19) 0.0262(6) Uani 1 1 d . . .
H2 H 0.5711 1.0916 0.3442 0.031 Uiso 1 1 calc R . .
C3 C 0.4073(3) 1.1090(3) 0.30265(19) 0.0306(7) Uani 1 1 d . . .
H3 H 0.4510 1.1963 0.3113 0.037 Uiso 1 1 calc R . .
C4 C 0.2719(4) 1.0450(3) 0.2703(2) 0.0329(7) Uani 1 1 d . . .
H4 H 0.2229 1.0879 0.2562 0.039 Uiso 1 1 calc R . .
C5 C 0.2091(3) 0.9176(3) 0.2588(2) 0.0284(6) Uani 1 1 d . . .
H5 H 0.1166 0.8740 0.2373 0.034 Uiso 1 1 calc R . .
C6 C 0.2790(3) 0.8520(3) 0.27830(18) 0.0211(6) Uani 1 1 d . . .
C7 C 0.2049(3) 0.7191(3) 0.26422(18) 0.0204(5) Uani 1 1 d . . .
H7 H 0.1126 0.6819 0.2379 0.024 Uiso 1 1 calc R . .
C8 C -0.0019(3) 0.2009(2) 0.31495(18) 0.0194(5) Uani 1 1 d . . .
C9 C -0.1392(3) 0.1360(3) 0.2844(2) 0.0255(6) Uani 1 1 d . . .
H9 H -0.1894 0.1636 0.2451 0.031 Uiso 1 1 calc R . .
C10 C -0.2008(3) 0.0322(3) 0.3115(2) 0.0304(7) Uani 1 1 d . . .
H10 H -0.2932 -0.0101 0.2910 0.036 Uiso 1 1 calc R . .
C11 C -0.1308(3) -0.0115(3) 0.3680(2) 0.0360(8) Uani 1 1 d . . .
H11 H -0.1748 -0.0825 0.3863 0.043 Uiso 1 1 calc R . .
C12 C 0.0029(3) 0.0489(3) 0.3972(2) 0.0315(7) Uani 1 1 d . . .
H12 H 0.0511 0.0181 0.4349 0.038 Uiso 1 1 calc R . .
C13 C 0.0693(3) 0.1560(2) 0.37184(18) 0.0198(5) Uani 1 1 d . . .
C14 C 0.2098(3) 0.2209(2) 0.41166(17) 0.0185(5) Uani 1 1 d . . .
H14 H 0.2517 0.1848 0.4489 0.022 Uiso 1 1 calc R . .
C15 C 0.7493(3) 0.4678(3) 0.42066(17) 0.0199(5) Uani 1 1 d . . .
C16 C 0.8037(3) 0.3877(3) 0.4302(2) 0.0260(6) Uani 1 1 d . . .
H16 H 0.7709 0.3218 0.4561 0.031 Uiso 1 1 calc R . .
C17 C 0.9051(3) 0.4040(3) 0.4021(2) 0.0331(7) Uani 1 1 d . . .
H17 H 0.9419 0.3497 0.4099 0.040 Uiso 1 1 calc R . .
C18 C 0.9534(3) 0.4979(3) 0.3631(2) 0.0363(8) Uani 1 1 d . . .
H18 H 1.0215 0.5069 0.3430 0.044 Uiso 1 1 calc R . .
C19 C 0.9023(3) 0.5782(3) 0.3535(2) 0.0341(7) Uani 1 1 d . . .
H19 H 0.9368 0.6437 0.3277 0.041 Uiso 1 1 calc R . .
C20 C 0.7991(3) 0.5649(3) 0.38155(19) 0.0246(6) Uani 1 1 d . . .
C21 C 0.7541(3) 0.6555(3) 0.3722(2) 0.0248(6) Uani 1 1 d . . .
H21 H 0.8028 0.7264 0.3555 0.030 Uiso 1 1 calc R . .
C22 C 0.3556(3) 0.3348(2) 0.21256(17) 0.0175(5) Uani 1 1 d . . .
C23 C 0.3605(3) 0.2740(3) 0.13352(18) 0.0208(6) Uani 1 1 d . . .
C24 C 0.2656(3) 0.2050(3) 0.05256(18) 0.0228(6) Uani 1 1 d . . .
C25 C 0.0700(3) 0.1361(4) -0.0648(2) 0.0433(9) Uani 1 1 d . . .
H25A H 0.0963 0.2067 -0.0914 0.052 Uiso 1 1 calc R . .
H25B H -0.0249 0.1001 -0.0785 0.052 Uiso 1 1 calc R . .
C26 C 0.0979(3) 0.0414(4) -0.1035(2) 0.0441(9) Uani 1 1 d . . .
H26A H 0.0709 -0.0292 -0.0771 0.053 Uiso 1 1 calc R . .
H26B H 0.0456 0.0100 -0.1673 0.053 Uiso 1 1 calc R . .
C27 C 0.3130(3) 0.1601(3) -0.00478(18) 0.0243(6) Uani 1 1 d . . .
C28 C 0.4436(3) 0.1949(3) 0.03130(18) 0.0246(6) Uani 1 1 d . . .
C29 C 0.5238(3) 0.1662(3) -0.0084(2) 0.0264(6) Uani 1 1 d . . .
C30 C 0.6574(3) 0.2125(3) 0.0280(2) 0.0299(7) Uani 1 1 d . . .
C31 C 0.8717(3) 0.3477(3) 0.1237(2) 0.0388(8) Uani 1 1 d . . .
H31A H 0.9229 0.3881 0.1870 0.047 Uiso 1 1 calc R . .
H31B H 0.8970 0.4114 0.0912 0.047 Uiso 1 1 calc R . .
C32 C 0.9023(3) 0.2473(4) 0.0951(2) 0.0400(8) Uani 1 1 d . . .
H32A H 0.9976 0.2825 0.1108 0.048 Uiso 1 1 calc R . .
H32B H 0.8745 0.1823 0.1261 0.048 Uiso 1 1 calc R . .
C33 C 0.7065(3) 0.1594(3) -0.0238(2) 0.0307(7) Uani 1 1 d . . .
C34 C 0.6117(3) 0.0750(3) -0.0985(2) 0.0332(7) Uani 1 1 d . . .
H34 H 0.6265 0.0306 -0.1412 0.040 Uiso 1 1 calc R . .
O1 O 0.49222(19) 0.86312(18) 0.32972(13) 0.0231(4) Uani 1 1 d . . .
O2 O 0.16832(17) 0.52412(17) 0.26512(13) 0.0193(4) Uani 1 1 d . . .
O3 O 0.05453(18) 0.30287(17) 0.29009(13) 0.0219(4) Uani 1 1 d . . .
O4 O 0.41305(17) 0.37511(16) 0.45145(11) 0.0152(4) Uani 1 1 d . . .
O5 O 0.65533(18) 0.45195(17) 0.45209(12) 0.0182(4) Uani 1 1 d . . .
O6 O 0.62745(18) 0.74501(17) 0.38271(13) 0.0201(4) Uani 1 1 d . . .
O7 O 0.39786(17) 0.54732(16) 0.36739(12) 0.0146(4) Uani 1 1 d . . .
O8 O 0.24982(18) 0.33603(18) 0.20764(12) 0.0214(4) Uani 1 1 d . . .
O9 O 0.45769(18) 0.37977(17) 0.28040(12) 0.0189(4) Uani 1 1 d . . .
O10 O 0.1384(2) 0.1803(2) 0.02897(13) 0.0294(5) Uani 1 1 d . . .
O11 O 0.2351(2) 0.0895(2) -0.09001(13) 0.0315(5) Uani 1 1 d . . .
O12 O 0.8364(2) 0.1927(2) 0.00117(15) 0.0386(6) Uani 1 1 d . . .
O13 O 0.7337(2) 0.2974(2) 0.10758(15) 0.0384(6) Uani 1 1 d . . .
O14 O 0.3311(4) 0.0018(4) 0.4869(2) 0.0799(12) Uani 1 1 d D . .
O15 O 0.2124(3) 0.4678(3) 0.0627(2) 0.0577(8) Uani 1 1 d D . .
O16 O 0.6732(3) 0.7125(3) 0.1820(2) 0.0570(8) Uani 1 1 d D . .
O17 O 0.6362(8) 0.5233(4) 0.0440(4) 0.060(2) Uani 0.50 1 d PD . .
O18 O 0.4396(2) 0.6336(2) 0.20826(15) 0.0354(5) Uani 1 1 d D . .
O19 O 0.9677(7) 0.4075(6) -0.0532(5) 0.0659(18) Uani 0.50 1 d PD . .
O20 O 0.4368(2) 0.76985(19) 0.47333(13) 0.0240(4) Uani 1 1 d D . .
S1 S 0.50886(7) 0.28297(7) 0.13887(4) 0.02269(15) Uani 1 1 d . . .
S2 S 0.46118(8) 0.05793(8) -0.10682(5) 0.03263(19) Uani 1 1 d . . .
N1 N 0.2555(2) 0.6483(2) 0.28496(14) 0.0172(4) Uani 1 1 d . . .
N2 N 0.2815(2) 0.3246(2) 0.39968(14) 0.0153(4) Uani 1 1 d . . .
N3 N 0.6511(2) 0.6455(2) 0.38523(14) 0.0170(4) Uani 1 1 d . . .
Mn1 Mn 0.52608(4) 0.49790(3) 0.40796(2) 0.01325(10) Uani 1 1 d . . .
Mn2 Mn 0.22833(4) 0.41804(3) 0.31757(2) 0.01413(10) Uani 1 1 d . . .
Mn3 Mn 0.44624(4) 0.70103(3) 0.34019(3) 0.01552(10) Uani 1 1 d . . .
H14A H 0.356(3) 0.030(3) 0.5420(13) 0.023 Uiso 1 1 d D . .
H14B H 0.332(4) -0.071(2) 0.489(2) 0.023 Uiso 1 1 d D . .
H15A H 0.199(3) 0.415(3) 0.0959(19) 0.023 Uiso 1 1 d D . .
H15B H 0.272(3) 0.466(3) 0.046(2) 0.023 Uiso 1 1 d D . .
H16A H 0.629(3) 0.653(2) 0.1290(15) 0.023 Uiso 1 1 d D . .
H16B H 0.697(3) 0.784(2) 0.165(2) 0.023 Uiso 1 1 d D . .
H17B H 0.714(3) 0.548(5) 0.077(4) 0.023 Uiso 0.50 1 d PD . .
H17C H 0.607(5) 0.571(4) 0.052(4) 0.023 Uiso 0.50 1 d PD . .
H18A H 0.373(2) 0.589(3) 0.1646(16) 0.023 Uiso 1 1 d D . .
H18B H 0.509(2) 0.657(3) 0.199(2) 0.023 Uiso 1 1 d D . .
H19A H 0.907(4) 0.337(3) -0.054(4) 0.023 Uiso 0.50 1 d PD . .
H19B H 1.036(4) 0.398(6) -0.041(5) 0.023 Uiso 0.50 1 d PD . .
H20A H 0.422(3) 0.716(2) 0.5021(19) 0.023 Uiso 1 1 d D . .
H20B H 0.510(2) 0.832(2) 0.499(2) 0.023 Uiso 1 1 d D . .

loop_
_atom_site_aniso_label
_atom_site_aniso_U_11
_atom_site_aniso_U_22
_atom_site_aniso_U_33
_atom_site_aniso_U_23
_atom_site_aniso_U_13
_atom_site_aniso_U_12
C1 0.0324(16) 0.0173(13) 0.0191(13) 0.0075(10) 0.0111(11) 0.0135(12)
C2 0.0353(17) 0.0186(14) 0.0216(14) 0.0055(11) 0.0082(12) 0.0114(13)
C3 0.050(2) 0.0171(14) 0.0235(15) 0.0046(11) 0.0109(14) 0.0171(14)
C4 0.053(2) 0.0285(16) 0.0288(16) 0.0107(13) 0.0142(15) 0.0300(16)
C5 0.0365(17) 0.0286(16) 0.0268(15) 0.0081(12) 0.0101(13) 0.0222(14)
C6 0.0283(15) 0.0188(13) 0.0202(13) 0.0065(11) 0.0092(11) 0.0143(12)
C7 0.0193(13) 0.0209(13) 0.0230(13) 0.0068(11) 0.0085(11) 0.0106(11)
C8 0.0157(13) 0.0161(12) 0.0232(13) 0.0018(10) 0.0091(11) 0.0042(11)
C9 0.0168(14) 0.0226(14) 0.0308(15) 0.0025(12) 0.0079(12) 0.0055(12)
C10 0.0176(14) 0.0250(15) 0.0366(17) 0.0024(13) 0.0122(12) -0.0005(12)
C11 0.0260(16) 0.0229(15) 0.046(2) 0.0146(14) 0.0149(15) -0.0017(13)
C12 0.0229(15) 0.0250(15) 0.0364(17) 0.0127(13) 0.0076(13) 0.0036(13)
C13 0.0160(13) 0.0143(12) 0.0225(13) 0.0027(10) 0.0075(11) 0.0016(10)
C14 0.0190(13) 0.0155(12) 0.0186(13) 0.0033(10) 0.0060(10) 0.0070(11)
C15 0.0144(12) 0.0232(14) 0.0192(13) -0.0005(10) 0.0044(10) 0.0090(11)
C16 0.0238(15) 0.0228(14) 0.0316(16) 0.0021(12) 0.0089(12) 0.0134(12)
C17 0.0255(16) 0.0360(18) 0.0380(18) -0.0028(14) 0.0091(13) 0.0193(14)
C18 0.0282(17) 0.050(2) 0.0409(19) 0.0074(16) 0.0210(15) 0.0226(16)
C19 0.0275(17) 0.048(2) 0.0383(18) 0.0156(15) 0.0203(14) 0.0218(16)
C20 0.0181(14) 0.0318(16) 0.0283(15) 0.0070(12) 0.0113(12) 0.0140(12)
C21 0.0192(14) 0.0267(15) 0.0318(16) 0.0132(12) 0.0148(12) 0.0091(12)
C22 0.0201(13) 0.0158(12) 0.0168(12) 0.0036(10) 0.0074(10) 0.0085(11)
C23 0.0183(13) 0.0228(14) 0.0201(13) 0.0028(11) 0.0063(11) 0.0101(11)
C24 0.0196(14) 0.0252(14) 0.0199(13) 0.0016(11) 0.0067(11) 0.0087(12)
C25 0.0271(17) 0.063(2) 0.0242(16) -0.0059(16) 0.0009(13) 0.0175(17)
C26 0.0296(18) 0.052(2) 0.0326(18) -0.0113(16) 0.0032(14) 0.0139(17)
C27 0.0260(15) 0.0245(14) 0.0171(13) -0.0003(11) 0.0066(11) 0.0095(12)
C28 0.0254(15) 0.0286(15) 0.0169(13) 0.0000(11) 0.0083(11) 0.0114(13)
C29 0.0237(15) 0.0283(15) 0.0273(15) 0.0021(12) 0.0115(12) 0.0125(13)
C30 0.0287(16) 0.0353(17) 0.0231(15) 0.0029(13) 0.0087(12) 0.0147(14)
C31 0.0236(16) 0.046(2) 0.0356(18) 0.0021(15) 0.0061(14) 0.0114(15)
C32 0.0308(18) 0.051(2) 0.0326(18) 0.0055(16) 0.0076(14) 0.0182(17)
C33 0.0272(16) 0.0402(18) 0.0275(16) 0.0090(13) 0.0124(13) 0.0168(14)
C34 0.0368(18) 0.0414(19) 0.0253(15) 0.0046(13) 0.0147(13) 0.0208(16)
O1 0.0204(10) 0.0165(9) 0.0328(11) 0.0110(8) 0.0098(8) 0.0081(8)
O2 0.0124(9) 0.0133(9) 0.0286(10) 0.0061(7) 0.0061(7) 0.0038(7)
O3 0.0129(9) 0.0177(9) 0.0325(11) 0.0092(8) 0.0064(8) 0.0057(8)
O4 0.0104(8) 0.0142(8) 0.0183(9) 0.0033(7) 0.0037(7) 0.0047(7)
O5 0.0156(9) 0.0214(9) 0.0216(9) 0.0061(8) 0.0088(7) 0.0110(8)
O6 0.0172(9) 0.0150(9) 0.0304(10) 0.0103(8) 0.0113(8) 0.0071(8)
O7 0.0116(8) 0.0111(8) 0.0203(9) 0.0043(7) 0.0063(7) 0.0044(7)
O8 0.0186(10) 0.0236(10) 0.0198(9) 0.0001(8) 0.0066(8) 0.0096(8)
O9 0.0199(10) 0.0188(9) 0.0175(9) 0.0011(7) 0.0056(7) 0.0103(8)
O10 0.0195(10) 0.0404(13) 0.0207(10) -0.0026(9) 0.0040(8) 0.0121(9)
O11 0.0259(11) 0.0382(12) 0.0188(10) -0.0070(9) 0.0037(8) 0.0113(10)
O12 0.0292(12) 0.0543(15) 0.0332(12) 0.0074(11) 0.0134(10) 0.0204(12)
O13 0.0249(12) 0.0451(14) 0.0327(12) -0.0058(10) 0.0063(10) 0.0121(11)
O14 0.059(2) 0.091(3) 0.0353(16) 0.0015(18) 0.0127(15) -0.006(2)
O15 0.0563(19) 0.0494(17) 0.0469(17) 0.0203(14) 0.0143(14) 0.0084(15)
O16 0.062(2) 0.0595(19) 0.0514(17) 0.0206(15) 0.0320(15) 0.0220(17)
O17 0.121(5) 0.018(2) 0.043(3) 0.008(2) 0.063(4) 0.013(3)
O18 0.0281(12) 0.0448(14) 0.0274(12) 0.0030(10) 0.0139(10) 0.0112(11)
O19 0.052(4) 0.060(4) 0.067(4) 0.030(3) 0.021(3) 0.008(3)
O20 0.0279(11) 0.0199(10) 0.0233(10) 0.0051(8) 0.0098(9) 0.0105(9)
S1 0.0204(3) 0.0271(4) 0.0185(3) 0.0000(3) 0.0067(3) 0.0112(3)
S2 0.0290(4) 0.0399(5) 0.0235(4) -0.0022(3) 0.0075(3) 0.0155(4)
N1 0.0169(11) 0.0137(10) 0.0213(11) 0.0052(9) 0.0087(9) 0.0065(9)
N2 0.0108(10) 0.0149(10) 0.0162(10) 0.0011(8) 0.0045(8) 0.0036(9)
N3 0.0147(11) 0.0177(11) 0.0204(11) 0.0064(9) 0.0076(9) 0.0084(9)
Mn1 0.01064(19) 0.01292(19) 0.01654(19) 0.00399(14) 0.00591(15) 0.00530(15)
Mn2 0.01038(19) 0.01222(19) 0.0196(2) 0.00432(15) 0.00630(15) 0.00469(15)
Mn3 0.0134(2) 0.01214(19) 0.0211(2) 0.00592(15) 0.00702(15) 0.00537(16)

loop_
_atom_type_symbol
_atom_type_description
_atom_type_scat_dispersion_real
_atom_type_scat_dispersion_imag
_atom_type_scat_source
C C 0.0033 0.0016 'International Tables Vol C Tables 4.2.6.8 and 6.1.1.4'
H H 0.0000 0.0000 'International Tables Vol C Tables 4.2.6.8 and 6.1.1.4'
O O 0.0106 0.0060 'International Tables Vol C Tables 4.2.6.8 and 6.1.1.4'
S S 0.1246 0.1234 'International Tables Vol C Tables 4.2.6.8 and 6.1.1.4'
N N 0.0061 0.0033 'International Tables Vol C Tables 4.2.6.8 and 6.1.1.4'
Mn Mn 0.3368 0.7283 'International Tables Vol C Tables 4.2.6.8 and 6.1.1.4'

loop_
_geom_angle_atom_site_label_1
_geom_angle_atom_site_label_2
_geom_angle_atom_site_label_3
_geom_angle
_geom_angle_site_symmetry_1
_geom_angle_site_symmetry_3
O1 C1 C2 117.7(3) . .
O1 C1 C6 124.0(2) . .
C2 C1 C6 118.3(3) . .
C3 C2 C1 121.3(3) . .
C2 C3 C4 120.4(3) . .
C5 C4 C3 119.3(3) . .
C4 C5 C6 121.5(3) . .
C5 C6 C1 119.3(3) . .
C5 C6 C7 117.5(3) . .
C1 C6 C7 123.3(2) . .
N1 C7 C6 124.4(3) . .
O3 C8 C13 122.9(2) . .
O3 C8 C9 118.6(3) . .
C13 C8 C9 118.4(3) . .
C10 C9 C8 120.0(3) . .
C9 C10 C11 121.5(3) . .
C12 C11 C10 119.4(3) . .
C11 C12 C13 120.7(3) . .
C8 C13 C12 119.8(3) . .
C8 C13 C14 122.5(2) . .
C12 C13 C14 117.5(3) . .
N2 C14 C13 123.8(3) . .
O5 C15 C16 118.5(3) . .
O5 C15 C20 122.7(2) . .
C16 C15 C20 118.8(3) . .
C17 C16 C15 120.5(3) . .
C18 C17 C16 121.0(3) . .
C19 C18 C17 119.6(3) . .
C18 C19 C20 121.0(3) . .
C15 C20 C19 119.0(3) . .
C15 C20 C21 123.2(2) . .
C19 C20 C21 117.7(3) . .
N3 C21 C20 123.5(3) . .
O9 C22 O8 125.9(2) . .
O9 C22 C23 116.0(2) . .
O8 C22 C23 118.1(2) . .
C24 C23 C22 131.6(3) . .
C24 C23 S1 110.8(2) . .
C22 C23 S1 117.6(2) . .
O10 C24 C23 124.3(3) . .
O10 C24 C27 123.0(2) . .
C23 C24 C27 112.7(3) . .
O10 C25 C26 111.4(3) . .
O11 C26 C25 112.6(3) . .
C28 C27 O11 122.9(3) . .
C28 C27 C24 114.2(2) . .
O11 C27 C24 122.9(3) . .
C27 C28 C29 128.9(3) . .
C27 C28 S1 109.9(2) . .
C29 C28 S1 121.2(2) . .
C30 C29 C28 126.6(3) . .
C30 C29 S2 109.6(2) . .
C28 C29 S2 123.6(2) . .
O13 C30 C29 123.1(3) . .
O13 C30 C33 123.4(3) . .
C29 C30 C33 113.5(3) . .
O13 C31 C32 110.9(3) . .
O12 C32 C31 110.8(3) . .
C34 C33 O12 125.1(3) . .
C34 C33 C30 112.5(3) . .
O12 C33 C30 122.4(3) . .
C33 C34 S2 111.6(2) . .
C1 O1 Mn3 128.81(18) . .
N1 O2 Mn2 118.45(15) . .
C8 O3 Mn2 132.84(18) . .
N2 O4 Mn1 113.04(14) . .
N2 O4 Mn1 113.88(13) . 2_666
Mn1 O4 Mn1 98.55(7) . 2_666
C15 O5 Mn1 124.09(17) . .
N3 O6 Mn3 114.14(15) . .
Mn2 O7 Mn3 122.28(10) . .
Mn2 O7 Mn1 114.61(9) . .
Mn3 O7 Mn1 118.78(9) . .
C22 O8 Mn2 122.04(17) . .
C22 O9 Mn1 135.47(17) . .
C24 O10 C25 111.9(2) . .
C27 O11 C26 110.8(2) . .
C33 O12 C32 110.4(2) . .
C30 O13 C31 112.2(2) . .
C28 S1 C23 92.50(14) . .
C34 S2 C29 92.79(15) . .
C7 N1 O2 115.5(2) . .
C7 N1 Mn3 126.37(19) . .
O2 N1 Mn3 118.08(16) . .
C14 N2 O4 113.3(2) . .
C14 N2 Mn2 128.72(18) . .
O4 N2 Mn2 117.97(15) . .
C21 N3 O6 117.1(2) . .
C21 N3 Mn1 124.7(2) . .
O6 N3 Mn1 118.20(15) . .
O5 Mn1 O7 178.08(8) . .
O5 Mn1 O4 89.84(8) . .
O7 Mn1 O4 89.84(8) . .
O5 Mn1 N3 90.94(9) . .
O7 Mn1 N3 89.01(8) . .
O4 Mn1 N3 168.97(8) . .
O5 Mn1 O9 91.91(8) . .
O7 Mn1 O9 90.01(7) . .
O4 Mn1 O9 96.00(8) . .
N3 Mn1 O9 94.97(8) . .
O5 Mn1 O4 91.09(7) . 2_666
O7 Mn1 O4 86.99(7) . 2_666
O4 Mn1 O4 81.45(7) . 2_666
N3 Mn1 O4 87.54(8) . 2_666
O9 Mn1 O4 176.06(7) . 2_666
O5 Mn1 Mn2 148.47(6) . .
O7 Mn1 Mn2 32.46(5) . .
O4 Mn1 Mn2 65.50(5) . .
N3 Mn1 Mn2 117.10(6) . .
O9 Mn1 Mn2 72.64(5) . .
O4 Mn1 Mn2 103.51(4) 2_666 .
O5 Mn1 Mn3 149.10(6) . .
O7 Mn1 Mn3 30.60(5) . .
O4 Mn1 Mn3 118.97(5) . .
N3 Mn1 Mn3 58.60(6) . .
O9 Mn1 Mn3 95.57(5) . .
O4 Mn1 Mn3 83.12(4) 2_666 .
Mn2 Mn1 Mn3 61.673(12) . .
O7 Mn2 O3 167.13(9) . .
O7 Mn2 O2 90.95(8) . .
O3 Mn2 O2 88.13(8) . .
O7 Mn2 N2 88.63(8) . .
O3 Mn2 N2 88.83(8) . .
O2 Mn2 N2 164.47(9) . .
O7 Mn2 O8 96.41(8) . .
O3 Mn2 O8 96.44(8) . .
O2 Mn2 O8 97.84(8) . .
N2 Mn2 O8 97.63(8) . .
O7 Mn2 Mn1 32.94(5) . .
O3 Mn2 Mn1 149.26(6) . .
O2 Mn2 Mn1 122.49(6) . .
N2 Mn2 Mn1 61.01(6) . .
O8 Mn2 Mn1 82.89(5) . .
O1 Mn3 O7 170.89(9) . .
O1 Mn3 O6 88.84(8) . .
O7 Mn3 O6 92.73(8) . .
O1 Mn3 N1 91.87(9) . .
O7 Mn3 N1 87.38(8) . .
O6 Mn3 N1 174.81(9) . .
O1 Mn3 O18 93.67(9) . .
O7 Mn3 O18 95.38(9) . .
O6 Mn3 O18 86.90(9) . .
N1 Mn3 O18 87.92(9) . .
O1 Mn3 O20 85.65(8) . .
O7 Mn3 O20 85.25(8) . .
O6 Mn3 O20 97.56(8) . .
N1 Mn3 O20 87.62(8) . .
O18 Mn3 O20 175.47(9) . .
O1 Mn3 Mn1 150.62(6) . .
O7 Mn3 Mn1 30.62(5) . .
O6 Mn3 Mn1 62.28(6) . .
N1 Mn3 Mn1 117.39(6) . .
O18 Mn3 Mn1 90.20(7) . .
O20 Mn3 Mn1 92.59(5) . .

loop_
_geom_bond_atom_site_label_1
_geom_bond_atom_site_label_2
_geom_bond_distance
_geom_bond_site_symmetry_2
C1 O1 1.330(3) .
C1 C2 1.412(4) .
C1 C6 1.416(4) .
C2 C3 1.381(4) .
C3 C4 1.391(5) .
C4 C5 1.389(4) .
C5 C6 1.400(4) .
C6 C7 1.450(4) .
C7 N1 1.286(4) .
C8 O3 1.330(3) .
C8 C13 1.408(4) .
C8 C9 1.412(4) .
C9 C10 1.381(4) .
C10 C11 1.385(5) .
C11 C12 1.374(5) .
C12 C13 1.411(4) .
C13 C14 1.444(4) .
C14 N2 1.285(3) .
C15 O5 1.341(3) .
C15 C16 1.399(4) .
C15 C20 1.414(4) .
C16 C17 1.388(4) .
C17 C18 1.380(5) .
C18 C19 1.374(5) .
C19 C20 1.414(4) .
C20 C21 1.441(4) .
C21 N3 1.292(4) .
C22 O9 1.260(3) .
C22 O8 1.274(3) .
C22 C23 1.464(4) .
C23 C24 1.372(4) .
C23 S1 1.740(3) .
C24 O10 1.369(3) .
C24 C27 1.417(4) .
C25 O10 1.443(4) .
C25 C26 1.479(5) .
C26 O11 1.456(4) .
C27 C28 1.376(4) .
C27 O11 1.382(3) .
C28 C29 1.458(4) .
C28 S1 1.735(3) .
C29 C30 1.383(4) .
C29 S2 1.722(3) .
C30 O13 1.367(4) .
C30 C33 1.423(4) .
C31 O13 1.452(4) .
C31 C32 1.503(5) .
C32 O12 1.451(4) .
C33 C34 1.353(5) .
C33 O12 1.371(4) .
C34 S2 1.717(3) .
O1 Mn3 1.8771(19) .
O2 N1 1.380(3) .
O2 Mn2 1.9162(19) .
O3 Mn2 1.8660(19) .
O4 N2 1.393(3) .
O4 Mn1 1.9380(18) .
O4 Mn1 2.3756(18) 2_666
O5 Mn1 1.8717(18) .
O6 N3 1.375(3) .
O6 Mn3 1.9167(19) .
O7 Mn2 1.8571(17) .
O7 Mn3 1.8801(18) .
O7 Mn1 1.8815(18) .
O8 Mn2 2.1201(19) .
O9 Mn1 2.1357(18) .
O18 Mn3 2.214(2) .
O20 Mn3 2.324(2) .
N1 Mn3 2.007(2) .
N2 Mn2 2.009(2) .
N3 Mn1 1.979(2) .
Mn1 O4 2.3756(18) 2_666
Mn1 Mn2 3.1462(5) .
Mn1 Mn3 3.2374(5) .
